data_2227630
loop_
_publ_author_name
'Yeh, Chun-Ting'
'Liu, Hsin-Kuan'
'Lin, Chia-Jing'
'Lin, Chia-Her'

_publ_section_title
;
 Poly[(\m~6~-benzene-1,3,5-tricarboxylato-\k^6^<i>O</i>^1^:<i>O</i>^1'^:<i>O</i>^3^:<i>O</i>^3'^:<i>O</i>^5^:<i>O</i>^5'^)tris(<i>N</i>,<i>N</i>-dimethylformamide-\k<i>O</i>)tris(\m~3~-formato-\k^2^<i>O</i>:<i>O</i>')trimagnesium(II)]
;
_journal_coeditor_code HY2348
_journal_issue 10
_journal_name_full 'Acta Crystallographica Section E'
_journal_page_first m1289
_journal_paper_doi 10.1107/S1600536810035907
_journal_volume 66
_journal_year 2010
_chemical_formula_iupac '[Mg3 (C H O2)3 (C9 H3 O6) (C3 H7 N O)3]'
_chemical_formula_moiety 'C7 H9 Mg N O5'
_chemical_formula_sum 'C7 H9 Mg N O5'
_chemical_formula_weight 211.46
_chemical_name_systematic
;
Poly[(\m~6~-benzene-1,3,5-tricarboxylato-\k^6^<i>O</i>^1^:<i>O</i>^1'^:
<i>O</i>^3^:<i>O</i>^3'^:<i>O</i>^5^:<i>O</i>^5'^)tris(<i>N</i>,<i>N</i>-
dimethylformamide-\k<i>O</i>)tris(\m~3~-formato-\k^2^<i>O</i>:<i>O</i>')
trimagnesium(II)]
;
_space_group_IT_number 147
_symmetry_cell_setting trigonal
_symmetry_space_group_name_Hall '-P 3'
_symmetry_space_group_name_H-M 'P -3'
_atom_sites_solution_hydrogens geom
_atom_sites_solution_primary direct
_atom_sites_solution_secondary difmap
_audit_creation_method SHELXL-97
_cell_angle_alpha 90.00
_cell_angle_beta 90.00
_cell_angle_gamma 120.00
_cell_formula_units_Z 6
_cell_length_a 13.9739(2)
_cell_length_b 13.9739(2)
_cell_length_c 8.11880(10)
_cell_measurement_reflns_used 9292
_cell_measurement_temperature 295(2)
_cell_measurement_theta_max 28.2536
_cell_measurement_theta_min 2.9154
_cell_volume 1372.96(3)
_computing_cell_refinement 'SAINT (Bruker, 2007)'
_computing_data_collection 'APEX2 (Bruker, 2007)'
_computing_data_reduction 'SAINT (Bruker, 2007)'
_computing_molecular_graphics 'SHELXTL (Sheldrick, 2008) and DIAMOND (Brandenburg, 1999)'
_computing_publication_material 'SHELXTL (Sheldrick, 2008)'
_computing_structure_refinement 'SHELXL97 (Sheldrick, 2008)'
_computing_structure_solution 'SHELXS97 (Sheldrick, 2008)'
_diffrn_ambient_temperature 295(2)
_diffrn_detector_area_resol_mean 8.3333
_diffrn_measured_fraction_theta_full 1.000
_diffrn_measured_fraction_theta_max 1.000
_diffrn_measurement_device_type 'Bruker APEXII CCD'
_diffrn_measurement_method '\f and \w scans'
_diffrn_radiation_monochromator graphite
_diffrn_radiation_source 'fine-focus sealed tube'
_diffrn_radiation_type MoK\a
_diffrn_radiation_wavelength 0.71073
_diffrn_reflns_av_R_equivalents 0.0321
_diffrn_reflns_av_sigmaI/netI 0.0221
_diffrn_reflns_limit_h_max 17
_diffrn_reflns_limit_h_min -18
_diffrn_reflns_limit_k_max 18
_diffrn_reflns_limit_k_min -17
_diffrn_reflns_limit_l_max 10
_diffrn_reflns_limit_l_min -10
_diffrn_reflns_number 12089
_diffrn_reflns_theta_full 28.25
_diffrn_reflns_theta_max 28.25
_diffrn_reflns_theta_min 1.68
_exptl_absorpt_coefficient_mu 0.189
_exptl_absorpt_correction_T_max 0.9722
_exptl_absorpt_correction_T_min 0.9542
_exptl_absorpt_correction_type multi-scan
_exptl_absorpt_process_details '(SADABS; Bruker, 2001)'
_exptl_crystal_colour colorless
_exptl_crystal_density_diffrn 1.535
_exptl_crystal_density_method 'not measured'
_exptl_crystal_description columnar
_exptl_crystal_F_000 660
_exptl_crystal_size_max 0.25
_exptl_crystal_size_mid 0.25
_exptl_crystal_size_min 0.15
_refine_diff_density_max 0.471
_refine_diff_density_min -0.346
_refine_ls_extinction_method none
_refine_ls_goodness_of_fit_ref 1.396
_refine_ls_hydrogen_treatment constr
_refine_ls_matrix_type full
_refine_ls_number_parameters 129
_refine_ls_number_reflns 2278
_refine_ls_number_restraints 0
_refine_ls_restrained_S_all 1.396
_refine_ls_R_factor_all 0.0793
_refine_ls_R_factor_gt 0.0780
_refine_ls_shift/su_max 0.000
_refine_ls_shift/su_mean 0.000
_refine_ls_structure_factor_coef Fsqd
_refine_ls_weighting_details 'calc w=1/[\s^2^(Fo^2^)+(0.0309P)^2^+6.1850P] where P=(Fo^2^+2Fc^2^)/3'
_refine_ls_weighting_scheme calc
_refine_ls_wR_factor_gt 0.2136
_refine_ls_wR_factor_ref 0.2140
_reflns_number_gt 2212
_reflns_number_total 2278
_reflns_threshold_expression I>2\s(I)
_cod_data_source_file hy2348.cif
_cod_data_source_block I
_cod_database_code 2227630
_cod_database_fobs_code 2227630

loop_
_symmetry_equiv_pos_as_xyz
'x, y, z'
'-y, x-y, z'
'-x+y, -x, z'
'-x, -y, -z'
'y, -x+y, -z'
'x-y, x, -z'

loop_
_atom_site_type_symbol
_atom_site_label
_atom_site_fract_x
_atom_site_fract_y
_atom_site_fract_z
_atom_site_U_iso_or_equiv
_atom_site_adp_type
_atom_site_calc_flag
_atom_site_refinement_flags
_atom_site_occupancy
_atom_site_disorder_assembly
_atom_site_disorder_group
Mg Mg1 0.77826(11) 0.01439(11) 0.39889(18) 0.0184(3) Uani d . 1 . .
O O1 0.7487(3) 0.1240(2) 0.5146(4) 0.0261(7) Uani d . 1 . .
O O2 0.9488(2) 0.1369(2) 0.3855(4) 0.0220(6) Uani d . 1 . .
O O3 0.6145(2) -0.1017(2) 0.4220(4) 0.0256(7) Uani d . 1 . .
O O1S 0.7459(3) 0.0733(3) 0.1779(4) 0.0327(8) Uani d . 1 . .
C C2 0.7301(3) 0.2815(3) 0.5313(5) 0.0181(8) Uani d . 1 . .
C C3 0.6154(3) 0.2191(3) 0.5310(5) 0.0188(8) Uani d . 1 . .
H H3 0.5809 0.1423 0.5307 0.023 Uiso calc R 1 . .
C C4 1.0034(3) 0.1485(3) 0.2561(5) 0.0223(8) Uani d . 1 . .
H H4A 0.9631 0.1231 0.1590 0.027 Uiso calc R 1 . .
C C1 0.7986(3) 0.2259(3) 0.5408(5) 0.0190(8) Uani d . 1 . .
N N1S 0.6441(4) 0.0408(4) -0.0535(5) 0.0363(10) Uani d . 1 . .
C C1S 0.6876(4) 0.0111(4) 0.0655(6) 0.0328(10) Uani d . 1 . .
H H1S 0.6738 -0.0612 0.0656 0.039 Uiso calc R 1 . .
C C2S 0.5833(5) -0.0326(6) -0.1892(7) 0.0506(16) Uani d . 1 . .
H H2S1 0.5853 -0.1000 -0.1790 0.076 Uiso calc R 1 . .
H H2S2 0.6165 0.0025 -0.2918 0.076 Uiso calc R 1 . .
H H2S3 0.5079 -0.0488 -0.1864 0.076 Uiso calc R 1 . .
C C3S 0.6642(6) 0.1535(6) -0.0614(8) 0.0498(15) Uani d . 1 . .
H H3S1 0.6850 0.1869 0.0456 0.075 Uiso calc R 1 . .
H H3S2 0.5982 0.1525 -0.0968 0.075 Uiso calc R 1 . .
H H3S3 0.7227 0.1954 -0.1383 0.075 Uiso calc R 1 . .
O O4 1.1048(3) 0.1900(3) 0.2443(4) 0.0261(7) Uani d . 1 . .

loop_
_atom_site_aniso_label
_atom_site_aniso_U_11
_atom_site_aniso_U_22
_atom_site_aniso_U_33
_atom_site_aniso_U_12
_atom_site_aniso_U_13
_atom_site_aniso_U_23
Mg1 0.0125(6) 0.0126(6) 0.0301(7) 0.0064(5) 0.0002(5) 0.0000(5)
O1 0.0203(14) 0.0149(14) 0.0459(19) 0.0108(12) 0.0012(13) -0.0037(13)
O2 0.0148(13) 0.0184(14) 0.0301(16) 0.0063(11) 0.0005(11) -0.0004(11)
O3 0.0123(13) 0.0136(13) 0.0477(19) 0.0041(11) 0.0005(12) 0.0017(13)
O1S 0.0328(18) 0.0305(17) 0.0361(18) 0.0169(15) -0.0057(14) 0.0031(14)
C2 0.0127(17) 0.0148(17) 0.029(2) 0.0085(14) -0.0008(14) -0.0002(14)
C3 0.0139(17) 0.0114(16) 0.030(2) 0.0056(14) -0.0003(14) -0.0002(14)
C4 0.0185(19) 0.0194(19) 0.027(2) 0.0081(16) -0.0016(15) 0.0009(15)
C1 0.0179(18) 0.0160(17) 0.027(2) 0.0112(15) 0.0021(15) -0.0001(15)
N1S 0.033(2) 0.044(3) 0.032(2) 0.019(2) -0.0002(17) 0.0045(19)
C1S 0.028(2) 0.033(2) 0.039(3) 0.016(2) 0.003(2) 0.006(2)
C2S 0.039(3) 0.067(4) 0.034(3) 0.018(3) -0.001(2) -0.001(3)
C3S 0.064(4) 0.054(4) 0.044(3) 0.039(3) -0.005(3) 0.010(3)
O4 0.0182(14) 0.0281(16) 0.0316(17) 0.0112(13) 0.0011(12) 0.0005(13)

loop_
_atom_type_symbol
_atom_type_description
_atom_type_scat_dispersion_real
_atom_type_scat_dispersion_imag
_atom_type_scat_source
C C 0.0033 0.0016 'International Tables Vol C Tables 4.2.6.8 and 6.1.1.4'
H H 0.0000 0.0000 'International Tables Vol C Tables 4.2.6.8 and 6.1.1.4'
N N 0.0061 0.0033 'International Tables Vol C Tables 4.2.6.8 and 6.1.1.4'
O O 0.0106 0.0060 'International Tables Vol C Tables 4.2.6.8 and 6.1.1.4'
Mg Mg 0.0486 0.0363 'International Tables Vol C Tables 4.2.6.8 and 6.1.1.4'

loop_
_geom_angle_atom_site_label_1
_geom_angle_atom_site_label_2
_geom_angle_atom_site_label_3
_geom_angle_site_symmetry_1
_geom_angle_site_symmetry_3
_geom_angle
_geom_angle_publ_flag
O1 Mg1 O3 . . 89.26(13) ?
O1 Mg1 O4 . 2_645 170.66(15) ?
O3 Mg1 O4 . 2_645 93.03(14) ?
O1 Mg1 O1S . . 86.23(15) ?
O3 Mg1 O1S . . 90.84(15) ?
O4 Mg1 O1S 2_645 . 84.69(14) ?
O1 Mg1 O2 . . 89.14(13) ?
O3 Mg1 O2 . . 177.59(15) ?
O4 Mg1 O2 2_645 . 88.83(13) ?
O1S Mg1 O2 . . 90.85(14) ?
O1 Mg1 O2 . 6_546 96.73(14) ?
O3 Mg1 O2 . 6_546 89.05(13) ?
O4 Mg1 O2 2_645 6_546 92.36(13) ?
O1S Mg1 O2 . 6_546 177.04(15) ?
O2 Mg1 O2 . 6_546 89.35(15) ?
O1 Mg1 Mg1 . 6_546 123.18(13) ?
O3 Mg1 Mg1 . 6_546 72.76(10) ?
O4 Mg1 Mg1 2_645 6_546 66.10(9) ?
O1S Mg1 Mg1 . 6_546 144.98(12) ?
O2 Mg1 Mg1 . 6_546 106.68(9) ?
O2 Mg1 Mg1 6_546 6_546 32.42(8) ?
O1 Mg1 Mg1 . 5_666 65.14(11) ?
O3 Mg1 Mg1 . 5_666 145.14(13) ?
O4 Mg1 Mg1 2_645 5_666 116.15(10) ?
O1S Mg1 Mg1 . 5_666 109.51(11) ?
O2 Mg1 Mg1 . 5_666 32.48(8) ?
O2 Mg1 Mg1 6_546 5_666 72.03(9) ?
Mg1 Mg1 Mg1 6_546 5_666 100.84(5) ?
C1 O1 Mg1 . . 137.5(3) ?
C4 O2 Mg1 . . 120.5(3) ?
C4 O2 Mg1 . 5_666 124.4(3) ?
Mg1 O2 Mg1 . 5_666 115.10(14) ?
C1 O3 Mg1 6_546 . 128.3(3) ?
C1S O1S Mg1 . . 122.9(3) ?
C3 C2 C3 . 2_655 119.2(4) ?
C3 C2 C1 . . 120.4(4) ?
C3 C2 C1 2_655 . 120.3(3) ?
C2 C3 C2 . 3_665 120.8(4) ?
C2 C3 H3 . . 119.6 ?
C2 C3 H3 3_665 . 119.6 ?
O4 C4 O2 . . 127.0(4) ?
O4 C4 H4A . . 116.5 ?
O2 C4 H4A . . 116.5 ?
O3 C1 O1 5_666 . 125.8(4) ?
O3 C1 C2 5_666 . 118.0(3) ?
O1 C1 C2 . . 116.2(4) ?
C1S N1S C3S . . 120.3(5) ?
C1S N1S C2S . . 122.2(5) ?
C3S N1S C2S . . 117.3(5) ?
O1S C1S N1S . . 124.4(5) ?
O1S C1S H1S . . 117.8 ?
N1S C1S H1S . . 117.8 ?
N1S C2S H2S1 . . 109.5 ?
N1S C2S H2S2 . . 109.5 ?
H2S1 C2S H2S2 . . 109.5 ?
N1S C2S H2S3 . . 109.5 ?
H2S1 C2S H2S3 . . 109.5 ?
H2S2 C2S H2S3 . . 109.5 ?
N1S C3S H3S1 . . 109.5 ?
N1S C3S H3S2 . . 109.5 ?
H3S1 C3S H3S2 . . 109.5 ?
N1S C3S H3S3 . . 109.5 ?
H3S1 C3S H3S3 . . 109.5 ?
H3S2 C3S H3S3 . . 109.5 ?
C4 O4 Mg1 . 3_765 137.3(3) ?

loop_
_geom_bond_atom_site_label_1
_geom_bond_atom_site_label_2
_geom_bond_site_symmetry_2
_geom_bond_distance
_geom_bond_publ_flag
Mg1 O1 . 2.008(3) y
Mg1 O2 . 2.132(3) y
Mg1 O2 6_546 2.135(3) y
Mg1 O3 . 2.047(3) y
Mg1 O4 2_645 2.080(3) y
Mg1 O1S . 2.115(4) y
O1 C1 . 1.251(5) ?
O2 C4 . 1.260(5) ?
O3 C1 6_546 1.248(5) ?
O1S C1S . 1.243(6) ?
C2 C3 . 1.390(5) ?
C2 C3 2_655 1.392(5) ?
C2 C1 . 1.507(5) ?
C3 C2 3_665 1.392(5) ?
C3 H3 . 0.9300 ?
C4 O4 . 1.238(5) ?
C4 H4A . 0.9300 ?
C1 O3 5_666 1.248(5) ?
N1S C1S . 1.314(6) ?
N1S C3S . 1.456(8) ?
N1S C2S . 1.455(7) ?
C1S H1S . 0.9300 ?
C2S H2S1 . 0.9600 ?
C2S H2S2 . 0.9600 ?
C2S H2S3 . 0.9600 ?
C3S H3S1 . 0.9600 ?
C3S H3S2 . 0.9600 ?
C3S H3S3 . 0.9600 ?
